data_7247212
loop_
_publ_author_name
'Pathak, Debabrat'
'Kalita, Bikash Kumar'
'Sarmah, Ashish'
'Sharma, Himanshu'
'Bora, Bidisha'
'Goswami, Tridib K.'
'Sarma, Bipul'

_publ_section_title
;
 Metal-free reusable hollow-spherical triazine microporous organic polymer
 supported quinolines synthesis via hydrogen evolution
;
_journal_issue 19
_journal_name_full 'Green Chemistry'
_journal_page_first 7642
_journal_page_last 7652
_journal_paper_doi 10.1039/D3GC02172F
_journal_volume 25
_journal_year 2023
_chemical_formula_sum 'C23 H19 N O2'
_chemical_formula_weight 341.39
_space_group_crystal_system triclinic
_space_group_IT_number 2
_space_group_name_Hall '-P 1'
_space_group_name_H-M_alt 'P -1'
_atom_sites_solution_hydrogens geom
_audit_creation_method SHELXL-2014/7
_audit_update_record
;
2022-11-16 deposited with the CCDC.	2023-08-11 downloaded from the CCDC.
;
_cell_angle_alpha 100.605(13)
_cell_angle_beta 102.623(13)
_cell_angle_gamma 94.906(13)
_cell_formula_units_Z 2
_cell_length_a 7.804(11)
_cell_length_b 10.261(14)
_cell_length_c 11.611(16)
_cell_measurement_reflns_used 1154
_cell_measurement_temperature 100(2)
_cell_measurement_theta_max 22.44
_cell_measurement_theta_min 2.70
_cell_volume 884(2)
_computing_cell_refinement 'Bruker SAINT'
_computing_data_collection 'Bruker APEX2'
_computing_data_reduction 'Bruker SAINT'
_computing_molecular_graphics 'Bruker SHELXTL'
_computing_publication_material 'Bruker SHELXTL'
_computing_structure_refinement 'SHELXL-2014/7 (Sheldrick, 2014)'
_computing_structure_solution 'SHELXS-97 (Sheldrick 2008)'
_diffrn_ambient_temperature 100(2)
_diffrn_measured_fraction_theta_full 0.985
_diffrn_measured_fraction_theta_max 0.982
_diffrn_measurement_device_type 'Bruker APEX-II CCD'
_diffrn_measurement_method '\f and \w scans'
_diffrn_radiation_type MoK\a
_diffrn_radiation_wavelength 0.71073
_diffrn_reflns_av_R_equivalents 0.0552
_diffrn_reflns_av_unetI/netI 0.0782
_diffrn_reflns_Laue_measured_fraction_full 0.985
_diffrn_reflns_Laue_measured_fraction_max 0.982
_diffrn_reflns_limit_h_max 9
_diffrn_reflns_limit_h_min -9
_diffrn_reflns_limit_k_max 12
_diffrn_reflns_limit_k_min -12
_diffrn_reflns_limit_l_max 14
_diffrn_reflns_limit_l_min -14
_diffrn_reflns_number 8427
_diffrn_reflns_point_group_measured_fraction_full 0.985
_diffrn_reflns_point_group_measured_fraction_max 0.982
_diffrn_reflns_theta_full 25.000
_diffrn_reflns_theta_max 25.997
_diffrn_reflns_theta_min 3.677
_exptl_absorpt_coefficient_mu 0.082
_exptl_absorpt_correction_T_max 0.987
_exptl_absorpt_correction_T_min 0.978
_exptl_absorpt_correction_type multi-scan
_exptl_absorpt_process_details SADABS
_exptl_crystal_colour colourless
_exptl_crystal_density_diffrn 1.282
_exptl_crystal_description block
_exptl_crystal_F_000 360
_exptl_crystal_size_max 0.310
_exptl_crystal_size_mid 0.210
_exptl_crystal_size_min 0.130
_refine_diff_density_max 0.202
_refine_diff_density_min -0.295
_refine_diff_density_rms 0.058
_refine_ls_extinction_method none
_refine_ls_goodness_of_fit_ref 0.982
_refine_ls_hydrogen_treatment constr
_refine_ls_matrix_type full
_refine_ls_number_parameters 237
_refine_ls_number_reflns 3418
_refine_ls_number_restraints 0
_refine_ls_restrained_S_all 0.982
_refine_ls_R_factor_all 0.1034
_refine_ls_R_factor_gt 0.0569
_refine_ls_shift/su_max 0.000
_refine_ls_shift/su_mean 0.000
_refine_ls_structure_factor_coef Fsqd
_refine_ls_weighting_details 'w=1/[\s^2^(Fo^2^)+(0.0711P)^2^] where P=(Fo^2^+2Fc^2^)/3'
_refine_ls_weighting_scheme calc
_refine_ls_wR_factor_gt 0.1359
_refine_ls_wR_factor_ref 0.1647
_reflns_Friedel_coverage 0.000
_reflns_number_gt 1894
_reflns_number_total 3418
_reflns_threshold_expression 'I > 2\s(I)'
_cod_data_source_file d3gc02172f2.cif
_cod_data_source_block BS_AS26
_cod_depositor_comments 'Adding full bibliography for 7247212--7247214.cif.'
_cod_database_code 7247212
_shelx_shelxl_version_number 2014/7
_shelx_space_group_comment
;
The symmetry employed for this shelxl refinement is uniquely defined
by the following loop, which should always be used as a source of
symmetry information in preference to the above space-group names.
They are only intended as comments.
;
_shelx_estimated_absorpt_t_min 0.975
_shelx_estimated_absorpt_t_max 0.989
_exptl_absorpt_special_details SADABS

loop_
_space_group_symop_operation_xyz
'x, y, z'
'-x, -y, -z'

loop_
_atom_site_label
_atom_site_type_symbol
_atom_site_fract_x
_atom_site_fract_y
_atom_site_fract_z
_atom_site_U_iso_or_equiv
_atom_site_adp_type
_atom_site_occupancy
_atom_site_site_symmetry_order
_atom_site_calc_flag
_atom_site_refinement_flags_posn
_atom_site_refinement_flags_adp
_atom_site_refinement_flags_occupancy
_atom_site_disorder_assembly
_atom_site_disorder_group
O2 O 0.9092(2) 0.83699(15) 0.47859(15) 0.0577(5) Uani 1 1 d . . . . .
O3 O 1.0392(2) 0.77237(17) 0.68123(15) 0.0646(5) Uani 1 1 d . . . . .
N1 N 0.4756(2) 0.44235(16) 0.22008(16) 0.0433(5) Uani 1 1 d . . . . .
C1 C 0.3803(3) 0.0266(2) 0.23417(19) 0.0419(6) Uani 1 1 d . . . . .
C2 C 0.3045(3) -0.0121(2) 0.3214(2) 0.0496(6) Uani 1 1 d . . . . .
H2 H 0.2700 0.0523 0.3762 0.059 Uiso 1 1 calc R U . . .
C3 C 0.2792(3) -0.1451(2) 0.3284(2) 0.0582(7) Uani 1 1 d . . . . .
H3 H 0.2278 -0.1696 0.3877 0.070 Uiso 1 1 calc R U . . .
C4 C 0.3297(3) -0.2412(2) 0.2481(2) 0.0569(7) Uani 1 1 d . . . . .
H4 H 0.3124 -0.3307 0.2525 0.068 Uiso 1 1 calc R U . . .
C5 C 0.4057(3) -0.2041(2) 0.1613(2) 0.0578(7) Uani 1 1 d . . . . .
H5 H 0.4412 -0.2688 0.1073 0.069 Uiso 1 1 calc R U . . .
C6 C 0.4302(3) -0.0718(2) 0.1534(2) 0.0513(6) Uani 1 1 d . . . . .
H6 H 0.4807 -0.0481 0.0934 0.062 Uiso 1 1 calc R U . . .
C7 C 0.4089(3) 0.1706(2) 0.22756(19) 0.0380(5) Uani 1 1 d . . . . .
C8 C 0.3237(3) 0.21709(19) 0.12515(19) 0.0380(5) Uani 1 1 d . . . . .
C9 C 0.3602(3) 0.3545(2) 0.12606(19) 0.0422(6) Uani 1 1 d . . . . .
C10 C 0.5496(3) 0.39644(19) 0.31601(19) 0.0381(5) Uani 1 1 d . . . . .
C11 C 0.5172(3) 0.2604(2) 0.3220(2) 0.0416(6) Uani 1 1 d . . . . .
H11 H 0.5704 0.2319 0.3913 0.050 Uiso 1 1 calc R U . . .
C12 C 0.1978(3) 0.1371(2) 0.0248(2) 0.0467(6) Uani 1 1 d . . . . .
H12 H 0.1726 0.0463 0.0224 0.056 Uiso 1 1 calc R U . . .
C13 C 0.2733(3) 0.4060(2) 0.0277(2) 0.0564(7) Uani 1 1 d . . . . .
H13 H 0.2986 0.4960 0.0268 0.068 Uiso 1 1 calc R U . . .
C14 C 0.1519(4) 0.3241(3) -0.0666(2) 0.0630(7) Uani 1 1 d . . . . .
H14 H 0.0944 0.3591 -0.1307 0.076 Uiso 1 1 calc R U . . .
C15 C 0.1137(3) 0.1884(2) -0.0673(2) 0.0556(7) Uani 1 1 d . . . . .
H15 H 0.0302 0.1336 -0.1313 0.067 Uiso 1 1 calc R U . . .
C16 C 0.6767(3) 0.4942(2) 0.41555(19) 0.0393(5) Uani 1 1 d . . . . .
C17 C 0.7288(3) 0.6214(2) 0.3986(2) 0.0425(6) Uani 1 1 d . . . . .
H17 H 0.6819 0.6457 0.3260 0.051 Uiso 1 1 calc R U . . .
C18 C 0.8494(3) 0.7112(2) 0.4889(2) 0.0435(6) Uani 1 1 d . . . . .
C19 C 0.9198(3) 0.6770(2) 0.5984(2) 0.0481(6) Uani 1 1 d . . . . .
C20 C 0.8671(3) 0.5532(2) 0.6159(2) 0.0536(7) Uani 1 1 d . . . . .
H20 H 0.9125 0.5301 0.6893 0.064 Uiso 1 1 calc R U . . .
C21 C 0.7459(3) 0.4611(2) 0.5250(2) 0.0506(6) Uani 1 1 d . . . . .
H21 H 0.7116 0.3770 0.5380 0.061 Uiso 1 1 calc R U . . .
C22 C 0.8171(4) 0.8879(2) 0.3799(2) 0.0672(8) Uani 1 1 d . . . . .
H22A H 0.8673 0.9784 0.3864 0.101 Uiso 1 1 calc R U . . .
H22B H 0.6944 0.8856 0.3813 0.101 Uiso 1 1 calc R U . . .
H22C H 0.8275 0.8340 0.3055 0.101 Uiso 1 1 calc R U . . .
C23 C 1.1086(3) 0.7442(3) 0.7965(2) 0.0718(8) Uani 1 1 d . . . . .
H23A H 1.1880 0.8201 0.8464 0.108 Uiso 1 1 calc R U . . .
H23B H 1.1715 0.6680 0.7874 0.108 Uiso 1 1 calc R U . . .
H23C H 1.0132 0.7254 0.8334 0.108 Uiso 1 1 calc R U . . .

loop_
_atom_site_aniso_label
_atom_site_aniso_U_11
_atom_site_aniso_U_22
_atom_site_aniso_U_33
_atom_site_aniso_U_23
_atom_site_aniso_U_13
_atom_site_aniso_U_12
O2 0.0600(11) 0.0426(9) 0.0582(11) -0.0002(8) 0.0029(9) -0.0086(8)
O3 0.0579(11) 0.0636(11) 0.0521(11) -0.0130(8) -0.0043(9) -0.0036(9)
N1 0.0488(12) 0.0328(10) 0.0429(11) 0.0003(8) 0.0057(9) 0.0045(8)
C1 0.0414(13) 0.0363(12) 0.0440(13) 0.0006(10) 0.0076(11) 0.0072(10)
C2 0.0634(16) 0.0380(13) 0.0512(14) 0.0072(11) 0.0212(13) 0.0137(11)
C3 0.0629(17) 0.0548(16) 0.0632(17) 0.0199(13) 0.0201(14) 0.0135(13)
C4 0.0587(17) 0.0362(13) 0.0721(18) 0.0101(12) 0.0084(14) 0.0073(11)
C5 0.0696(18) 0.0353(13) 0.0647(17) -0.0031(12) 0.0181(14) 0.0108(12)
C6 0.0624(16) 0.0393(13) 0.0522(15) 0.0008(11) 0.0213(13) 0.0067(11)
C7 0.0401(13) 0.0332(12) 0.0412(13) 0.0029(10) 0.0134(11) 0.0082(10)
C8 0.0413(13) 0.0299(11) 0.0410(13) -0.0006(9) 0.0129(11) 0.0047(9)
C9 0.0488(14) 0.0333(12) 0.0420(13) 0.0020(10) 0.0104(11) 0.0061(10)
C10 0.0414(13) 0.0310(11) 0.0420(13) 0.0021(10) 0.0136(11) 0.0080(10)
C11 0.0488(14) 0.0321(12) 0.0420(13) 0.0061(10) 0.0077(11) 0.0069(10)
C12 0.0525(15) 0.0376(12) 0.0448(14) -0.0015(11) 0.0106(12) 0.0022(11)
C13 0.0748(18) 0.0383(13) 0.0503(16) 0.0096(11) 0.0031(14) 0.0049(12)
C14 0.0774(19) 0.0555(16) 0.0464(15) 0.0094(12) -0.0038(14) 0.0053(14)
C15 0.0627(17) 0.0498(15) 0.0420(14) -0.0030(12) 0.0004(13) -0.0006(13)
C16 0.0401(13) 0.0353(12) 0.0387(13) -0.0014(10) 0.0079(10) 0.0078(10)
C17 0.0413(13) 0.0386(13) 0.0431(13) -0.0005(10) 0.0079(11) 0.0060(10)
C18 0.0434(14) 0.0339(12) 0.0494(15) -0.0029(10) 0.0132(12) 0.0033(10)
C19 0.0381(14) 0.0492(14) 0.0467(15) -0.0113(11) 0.0071(11) 0.0041(11)
C20 0.0525(16) 0.0594(17) 0.0420(14) 0.0013(12) 0.0029(12) 0.0116(13)
C21 0.0596(16) 0.0374(13) 0.0500(15) 0.0034(11) 0.0093(13) 0.0032(11)
C22 0.088(2) 0.0510(15) 0.0523(17) 0.0053(13) 0.0072(15) -0.0140(14)
C23 0.0546(17) 0.100(2) 0.0443(16) -0.0138(15) 0.0029(13) 0.0073(15)

loop_
_atom_type_symbol
_atom_type_description
_atom_type_scat_dispersion_real
_atom_type_scat_dispersion_imag
_atom_type_scat_source
C C 0.0033 0.0016 'International Tables Vol C Tables 4.2.6.8 and 6.1.1.4'
H H 0.0000 0.0000 'International Tables Vol C Tables 4.2.6.8 and 6.1.1.4'
N N 0.0061 0.0033 'International Tables Vol C Tables 4.2.6.8 and 6.1.1.4'
O O 0.0106 0.0060 'International Tables Vol C Tables 4.2.6.8 and 6.1.1.4'

loop_
_geom_angle_atom_site_label_1
_geom_angle_atom_site_label_2
_geom_angle_atom_site_label_3
_geom_angle
_geom_angle_site_symmetry_1
_geom_angle_site_symmetry_3
_geom_angle_publ_flag
C18 O2 C22 118.00(18) . . ?
C19 O3 C23 118.0(2) . . ?
C10 N1 C9 118.1(2) . . ?
C2 C1 C6 118.2(2) . . ?
C2 C1 C7 120.75(18) . . ?
C6 C1 C7 121.0(2) . . ?
C1 C2 C3 120.9(2) . . ?
C1 C2 H2 119.5 . . ?
C3 C2 H2 119.5 . . ?
C4 C3 C2 120.2(2) . . ?
C4 C3 H3 119.9 . . ?
C2 C3 H3 119.9 . . ?
C5 C4 C3 119.5(2) . . ?
C5 C4 H4 120.2 . . ?
C3 C4 H4 120.2 . . ?
C4 C5 C6 120.6(2) . . ?
C4 C5 H5 119.7 . . ?
C6 C5 H5 119.7 . . ?
C5 C6 C1 120.6(2) . . ?
C5 C6 H6 119.7 . . ?
C1 C6 H6 119.7 . . ?
C11 C7 C8 118.6(2) . . ?
C11 C7 C1 120.0(2) . . ?
C8 C7 C1 121.37(19) . . ?
C9 C8 C7 117.51(19) . . ?
C9 C8 C12 117.8(2) . . ?
C7 C8 C12 124.6(2) . . ?
N1 C9 C8 122.9(2) . . ?
N1 C9 C13 117.7(2) . . ?
C8 C9 C13 119.4(2) . . ?
N1 C10 C11 122.0(2) . . ?
N1 C10 C16 116.6(2) . . ?
C11 C10 C16 121.3(2) . . ?
C7 C11 C10 120.7(2) . . ?
C7 C11 H11 119.6 . . ?
C10 C11 H11 119.6 . . ?
C15 C12 C8 122.1(2) . . ?
C15 C12 H12 119.0 . . ?
C8 C12 H12 119.0 . . ?
C14 C13 C9 120.3(2) . . ?
C14 C13 H13 119.8 . . ?
C9 C13 H13 119.8 . . ?
C13 C14 C15 120.6(2) . . ?
C13 C14 H14 119.7 . . ?
C15 C14 H14 119.7 . . ?
C12 C15 C14 119.9(2) . . ?
C12 C15 H15 120.0 . . ?
C14 C15 H15 120.0 . . ?
C21 C16 C17 118.8(2) . . ?
C21 C16 C10 121.3(2) . . ?
C17 C16 C10 119.9(2) . . ?
C18 C17 C16 120.3(2) . . ?
C18 C17 H17 119.8 . . ?
C16 C17 H17 119.8 . . ?
O2 C18 C17 123.9(2) . . ?
O2 C18 C19 115.5(2) . . ?
C17 C18 C19 120.6(2) . . ?
C20 C19 O3 124.8(2) . . ?
C20 C19 C18 119.2(2) . . ?
O3 C19 C18 116.1(2) . . ?
C19 C20 C21 120.8(2) . . ?
C19 C20 H20 119.6 . . ?
C21 C20 H20 119.6 . . ?
C16 C21 C20 120.3(2) . . ?
C16 C21 H21 119.9 . . ?
C20 C21 H21 119.9 . . ?
O2 C22 H22A 109.5 . . ?
O2 C22 H22B 109.5 . . ?
H22A C22 H22B 109.5 . . ?
O2 C22 H22C 109.5 . . ?
H22A C22 H22C 109.5 . . ?
H22B C22 H22C 109.5 . . ?
O3 C23 H23A 109.5 . . ?
O3 C23 H23B 109.5 . . ?
H23A C23 H23B 109.5 . . ?
O3 C23 H23C 109.5 . . ?
H23A C23 H23C 109.5 . . ?
H23B C23 H23C 109.5 . . ?

loop_
_geom_bond_atom_site_label_1
_geom_bond_atom_site_label_2
_geom_bond_distance
_geom_bond_site_symmetry_2
_geom_bond_publ_flag
O2 C18 1.370(3) . ?
O2 C22 1.423(3) . ?
O3 C19 1.363(3) . ?
O3 C23 1.421(4) . ?
N1 C10 1.325(3) . ?
N1 C9 1.373(3) . ?
C1 C2 1.379(3) . ?
C1 C6 1.389(3) . ?
C1 C7 1.494(3) . ?
C2 C3 1.382(4) . ?
C2 H2 0.9300 . ?
C3 C4 1.373(3) . ?
C3 H3 0.9300 . ?
C4 C5 1.369(3) . ?
C4 H4 0.9300 . ?
C5 C6 1.377(4) . ?
C5 H5 0.9300 . ?
C6 H6 0.9300 . ?
C7 C11 1.363(3) . ?
C7 C8 1.415(3) . ?
C8 C9 1.412(3) . ?
C8 C12 1.416(3) . ?
C9 C13 1.410(3) . ?
C10 C11 1.415(3) . ?
C10 C16 1.493(3) . ?
C11 H11 0.9300 . ?
C12 C15 1.345(3) . ?
C12 H12 0.9300 . ?
C13 C14 1.369(3) . ?
C13 H13 0.9300 . ?
C14 C15 1.397(4) . ?
C14 H14 0.9300 . ?
C15 H15 0.9300 . ?
C16 C21 1.383(3) . ?
C16 C17 1.395(3) . ?
C17 C18 1.378(3) . ?
C17 H17 0.9300 . ?
C18 C19 1.391(4) . ?
C19 C20 1.366(4) . ?
C20 C21 1.395(3) . ?
C20 H20 0.9300 . ?
C21 H21 0.9300 . ?
C22 H22A 0.9600 . ?
C22 H22B 0.9600 . ?
C22 H22C 0.9600 . ?
C23 H23A 0.9600 . ?
C23 H23B 0.9600 . ?
C23 H23C 0.9600 . ?
